data_2009191
loop_
_publ_author_name
'Linden, Anthony'
'Awad, Enas M. A. H.'
'Heimgartner, Heinz'

_publ_section_title
;
 A rhodanine derivative and its cycloadduct with diphenyl nitrile imine
;
_journal_issue 11
_journal_name_full 'Acta Crystallographica Section C'
_journal_page_first 1877
_journal_page_last 1881
_journal_paper_doi 10.1107/S0108270199008975
_journal_volume 55
_journal_year 1999
_chemical_formula_moiety 'C29 H21 N3 O S2'
_chemical_formula_sum 'C29 H21 N3 O S2'
_chemical_formula_weight 491.62
_chemical_name_systematic
;
2,4,9-triphenyl-7-(phenymethylidene)-1,6-dithia-3,4,9-
triazaspiro[4.4]non-2-en-8-one
;
_space_group_IT_number 14
_symmetry_cell_setting monoclinic
_symmetry_space_group_name_Hall '-P 2yn'
_symmetry_space_group_name_H-M 'P 1 21/n 1'
_cell_angle_alpha 90.00
_cell_angle_beta 93.571(17)
_cell_angle_gamma 90.00
_cell_formula_units_Z 4
_cell_length_a 9.910(3)
_cell_length_b 16.737(3)
_cell_length_c 14.412(2)
_cell_measurement_reflns_used 25
_cell_measurement_temperature 173.0(10)
_cell_measurement_theta_max 20.0
_cell_measurement_theta_min 17.5
_cell_volume 2385.8(9)
_computing_cell_refinement 'MSC/AFC Diffractometer Control Software'
_computing_data_collection
; MSC/AFC Diffractometer Control Software (Molecular
Structure Corporation, 1991)
;
_computing_data_reduction 'TEXSAN (Molecular Structure Corporation, 1997)'
_computing_molecular_graphics 'ORTEPII (Johnson, 1976)'
_computing_publication_material SHELXL97
_computing_structure_refinement 'SHELXL97 (Sheldrick, 1997)'
_computing_structure_solution 'SIR92  (Altomare et al., 1994)'
_diffrn_ambient_temperature 173.0(10)
_diffrn_measured_fraction_theta_full 0.966
_diffrn_measured_fraction_theta_max 0.966
_diffrn_measurement_device_type 'Rigaku AFC-5R diffractometer'
_diffrn_measurement_method '\w--2\q scans'
_diffrn_radiation_monochromator graphite
_diffrn_radiation_source 'Rigaku rotating anode generator'
_diffrn_radiation_type 'Mo K\a'
_diffrn_radiation_wavelength 0.71069
_diffrn_reflns_av_R_equivalents 0.0189
_diffrn_reflns_av_sigmaI/netI 0.0462
_diffrn_reflns_limit_h_max 12
_diffrn_reflns_limit_h_min 0
_diffrn_reflns_limit_k_max 21
_diffrn_reflns_limit_k_min 0
_diffrn_reflns_limit_l_max 18
_diffrn_reflns_limit_l_min -18
_diffrn_reflns_number 5982
_diffrn_reflns_theta_full 27.5
_diffrn_reflns_theta_max 27.5
_diffrn_reflns_theta_min 2.5
_diffrn_standards_decay_% 0
_diffrn_standards_interval_count 150
_diffrn_standards_number 3
_exptl_absorpt_coefficient_mu 0.252
_exptl_absorpt_correction_type none
_exptl_crystal_colour yellow
_exptl_crystal_density_diffrn 1.369
_exptl_crystal_density_method 'not measured'
_exptl_crystal_description prism
_exptl_crystal_F_000 1024
_exptl_crystal_size_max 0.40
_exptl_crystal_size_mid 0.32
_exptl_crystal_size_min 0.25
_refine_diff_density_max 0.277
_refine_diff_density_min -0.305
_refine_ls_extinction_method none
_refine_ls_goodness_of_fit_ref 1.035
_refine_ls_hydrogen_treatment refU
_refine_ls_matrix_type full
_refine_ls_number_parameters 337
_refine_ls_number_reflns 5470
_refine_ls_number_restraints 0
_refine_ls_restrained_S_all 1.035
_refine_ls_R_factor_all 0.0747
_refine_ls_R_factor_gt 0.0431
_refine_ls_shift/su_max 0.001
_refine_ls_shift/su_mean 0.000
_refine_ls_structure_factor_coef Fsqd
_refine_ls_weighting_details 'w=1/[\s^2^(Fo^2^)+(0.0447P)^2^+0.8710P] where P=(Fo^2^+2Fc^2^)/3'
_refine_ls_weighting_scheme calc
_refine_ls_wR_factor_ref 0.1152
_reflns_number_gt 3994
_reflns_number_total 5470
_reflns_threshold_expression 'I > 2\s(I)'
_cod_data_source_file sk1307.cif
_cod_data_source_block III
_cod_original_cell_volume 2385.8(8)
_cod_original_sg_symbol_H-M 'P 21/n'
_cod_database_code 2009191
_cod_database_fobs_code 2009191

loop_
_symmetry_equiv_pos_as_xyz
'x, y, z'
'-x+1/2, y+1/2, -z+1/2'
'-x, -y, -z'
'x-1/2, -y-1/2, z-1/2'

loop_
_atom_site_label
_atom_site_fract_x
_atom_site_fract_y
_atom_site_fract_z
_atom_site_U_iso_or_equiv
_atom_site_adp_type
_atom_site_calc_flag
_atom_site_refinement_flags
_atom_site_occupancy
_atom_site_disorder_assembly
_atom_site_disorder_group
_atom_site_type_symbol
S1 .50465(6) .19643(3) .85628(4) .03859(15) Uani d . 1 . . S
S6 .56664(5) .02274(3) .85222(4) .03618(14) Uani d . 1 . . S
O4 .44470(16) .17723(9) .58993(10) .0394(4) Uani d . 1 . . O
N3 .40812(17) .10340(10) .71962(11) .0302(4) Uani d . 1 . . N
N8 .32160(17) -.01007(10) .89147(11) .0306(4) Uani d . 1 . . N
N9 .32359(17) .07116(10) .87135(11) .0313(4) Uani d . 1 . . N
C2 .4377(2) .09826(12) .82056(14) .0316(4) Uani d . 1 . . C
C4 .4530(2) .16912(12) .67399(14) .0306(4) Uani d . 1 . . C
C5 .5080(2) .23077(12) .74123(13) .0308(4) Uani d . 1 . . C
C7 .4379(2) -.04286(12) .88324(13) .0309(4) Uani d . 1 . . C
C10 .3601(2) .03327(12) .66957(13) .0294(4) Uani d . 1 . . C
C11 .2249(2) .01371(14) .66696(15) .0373(5) Uani d . 1 . . C
H11 .1622 .0475 .6951 .048(7) Uiso calc R 1 . . H
C12 .1816(2) -.05607(15) .62255(16) .0450(6) Uani d . 1 . . C
H12 .0887 -.0703 .6203 .058(8) Uiso calc R 1 . . H
C13 .2735(3) -.10518(14) .58142(15) .0420(5) Uani d . 1 . . C
H13 .2438 -.1538 .5530 .048(7) Uiso calc R 1 . . H
C14 .4071(3) -.08371(14) .58172(16) .0424(5) Uani d . 1 . . C
H14 .4692 -.1165 .5515 .062(8) Uiso calc R 1 . . H
C15 .4517(2) -.01407(13) .62609(15) .0366(5) Uani d . 1 . . C
H15 .5442 .0009 .6266 .044(7) Uiso calc R 1 . . H
C16 .5477(2) .30190(12) .70983(14) .0333(4) Uani d . 1 . . C
H16 .5409 .3081 .6442 .034(6) Uiso calc R 1 . . H
C17 .6000(2) .37117(12) .76228(14) .0321(4) Uani d . 1 . . C
C18 .5846(2) .44686(13) .72143(15) .0364(5) Uani d . 1 . . C
H18 .5457 .4514 .6597 .037(6) Uiso calc R 1 . . H
C19 .6253(2) .51518(13) .76962(16) .0384(5) Uani d . 1 . . C
H19 .6130 .5661 .7413 .045(7) Uiso calc R 1 . . H
C20 .6839(2) .50924(14) .85921(17) .0395(5) Uani d . 1 . . C
H20 .7106 .5562 .8926 .053(7) Uiso calc R 1 . . H
C21 .7038(2) .43456(14) .90028(16) .0393(5) Uani d . 1 . . C
H21 .7461 .4305 .9611 .044(7) Uiso calc R 1 . . H
C22 .6618(2) .36609(13) .85241(15) .0348(5) Uani d . 1 . . C
H22 .6750 .3153 .8809 .039(6) Uiso calc R 1 . . H
C23 .4622(2) -.12887(12) .89635(13) .0315(4) Uani d . 1 . . C
C24 .3548(2) -.18135(12) .90757(14) .0342(5) Uani d . 1 . . C
H24 .2651 -.1613 .9074 .028(5) Uiso calc R 1 . . H
C25 .3786(2) -.26243(13) .91901(14) .0377(5) Uani d . 1 . . C
H25 .3051 -.2977 .9271 .041(6) Uiso calc R 1 . . H
C26 .5088(2) -.29233(14) .91874(15) .0416(5) Uani d . 1 . . C
H26 .5246 -.3480 .9267 .053(7) Uiso calc R 1 . . H
C27 .6156(2) -.24125(14) .90685(16) .0436(5) Uani d . 1 . . C
H27 .7049 -.2619 .9062 .050(7) Uiso calc R 1 . . H
C28 .5931(2) -.15962(14) .89582(15) .0386(5) Uani d . 1 . . C
H28 .6671 -.1247 .8879 .049(7) Uiso calc R 1 . . H
C29 .2011(2) .11317(12) .87973(13) .0305(4) Uani d . 1 . . C
C30 .1668(2) .18105(13) .82742(14) .0375(5) Uani d . 1 . . C
H30 .2270 .2011 .7842 .050(7) Uiso calc R 1 . . H
C31 .0444(2) .21934(14) .83860(16) .0426(5) Uani d . 1 . . C
H31 .0213 .2654 .8026 .042(6) Uiso calc R 1 . . H
C32 -.0442(2) .19134(14) .90128(16) .0446(6) Uani d . 1 . . C
H32 -.1276 .2179 .9085 .058(8) Uiso calc R 1 . . H
C33 -.0101(2) .12389(14) .95364(16) .0419(5) Uani d . 1 . . C
H33 -.0710 .1040 .9965 .060(8) Uiso calc R 1 . . H
C34 .1118(2) .08521(13) .94417(14) .0345(5) Uani d . 1 . . C
H34 .1350 .0398 .9813 .042(6) Uiso calc R 1 . . H

loop_
_atom_site_aniso_label
_atom_site_aniso_U_11
_atom_site_aniso_U_22
_atom_site_aniso_U_33
_atom_site_aniso_U_12
_atom_site_aniso_U_13
_atom_site_aniso_U_23
S1 .0547(4) .0351(3) .0256(2) -.0107(2) -.0010(2) .0000(2)
S6 .0327(3) .0386(3) .0369(3) -.0010(2) -.0001(2) .0059(2)
O4 .0562(10) .0370(8) .0254(7) -.0026(7) .0050(7) .0002(6)
N3 .0363(9) .0305(9) .0237(8) -.0020(7) .0007(7) -.0006(6)
N8 .0384(10) .0260(8) .0277(8) .0011(7) .0035(7) .0027(7)
N9 .0368(9) .0271(8) .0303(9) .0006(7) .0057(7) .0034(7)
C2 .0370(11) .0304(10) .0273(10) -.0010(9) .0008(8) .0009(8)
C4 .0333(10) .0301(10) .0287(10) .0017(8) .0034(8) .0010(8)
C5 .0339(10) .0321(10) .0266(10) .0002(8) .0030(8) -.0002(8)
C7 .0345(11) .0334(11) .0246(10) -.0015(8) .0005(8) .0026(8)
C10 .0349(11) .0294(10) .0239(9) -.0032(8) .0010(8) -.0008(8)
C11 .0332(11) .0435(13) .0353(11) -.0002(9) .0033(9) -.0076(9)
C12 .0396(13) .0519(14) .0437(13) -.0133(11) .0037(10) -.0077(11)
C13 .0563(15) .0357(12) .0332(11) -.0085(11) -.0032(10) -.0034(9)
C14 .0504(14) .0381(12) .0387(12) .0071(10) .0023(10) -.0075(10)
C15 .0321(11) .0399(12) .0380(12) .0005(9) .0034(9) -.0061(9)
C16 .0401(11) .0319(10) .0282(10) .0014(9) .0043(8) .0029(8)
C17 .0310(10) .0308(10) .0349(11) -.0021(8) .0056(8) .0000(8)
C18 .0418(12) .0340(11) .0336(11) -.0006(9) .0035(9) .0038(9)
C19 .0399(12) .0296(11) .0464(13) -.0004(9) .0072(10) .0021(9)
C20 .0332(11) .0362(12) .0494(13) -.0024(9) .0037(9) -.0080(10)
C21 .0333(11) .0437(13) .0404(12) -.0025(10) -.0021(9) -.0012(10)
C22 .0307(10) .0338(11) .0398(11) .0010(9) .0002(9) .0028(9)
C23 .0366(11) .0331(10) .0246(10) .0039(9) -.0007(8) .0013(8)
C24 .0349(11) .0351(11) .0322(10) .0032(9) -.0007(8) .0007(9)
C25 .0438(12) .0352(11) .0332(11) -.0028(10) -.0054(9) .0013(9)
C26 .0537(14) .0338(11) .0365(12) .0091(10) -.0039(10) .0009(9)
C27 .0419(13) .0444(13) .0447(13) .0166(11) .0035(10) .0035(10)
C28 .0341(11) .0418(12) .0399(12) .0019(10) .0022(9) .0044(10)
C29 .0388(11) .0279(10) .0246(9) .0016(8) -.0002(8) -.0038(8)
C30 .0491(13) .0322(11) .0314(11) .0038(10) .0040(9) .0011(9)
C31 .0576(15) .0322(11) .0371(12) .0103(10) -.0027(10) -.0012(9)
C32 .0463(13) .0425(13) .0449(13) .0135(11) .0033(10) -.0081(10)
C33 .0441(13) .0440(13) .0385(12) .0036(10) .0094(10) -.0045(10)
C34 .0439(12) .0311(11) .0286(10) .0013(9) .0032(9) -.0011(8)

loop_
_atom_type_symbol
_atom_type_description
_atom_type_scat_dispersion_real
_atom_type_scat_dispersion_imag
_atom_type_scat_source
C C 0.0033 0.0016
; International Tables for Crystallography (1992).
Vol. C, Tables 4.2.6.8 and 6.1.1.4
;
H H 0.0000 0.0000
; International Tables for Crystallography (1992).
Vol. C, Tables 4.2.6.8 and 6.1.1.4
;
N N 0.0061 0.0033
; International Tables for Crystallography (1992).
Vol. C, Tables 4.2.6.8 and 6.1.1.4
;
O O 0.0106 0.0060
; International Tables for Crystallography (1992).
Vol. C, Tables 4.2.6.8 and 6.1.1.4
;
S S 0.1246 0.1234
; International Tables for Crystallography (1992).
Vol. C, Tables 4.2.6.8 and 6.1.1.4
;

loop_
_geom_angle_atom_site_label_1
_geom_angle_atom_site_label_2
_geom_angle_atom_site_label_3
_geom_angle
_geom_angle_publ_flag
C5 S1 C2 93.21(9) yes
C7 S6 C2 89.33(10) yes
C4 N3 C10 121.33(16) ?
C4 N3 C2 118.16(16) yes
C10 N3 C2 119.13(16) ?
C7 N8 N9 111.89(17) yes
N8 N9 C29 116.40(16) ?
N8 N9 C2 115.51(15) yes
C29 N9 C2 125.82(16) ?
N9 C2 N3 113.75(16) yes
N9 C2 S1 114.61(14) yes
N3 C2 S1 105.78(13) yes
N9 C2 S6 102.17(13) yes
N3 C2 S6 112.31(14) yes
S1 C2 S6 108.25(11) yes
O4 C4 N3 124.32(19) ?
O4 C4 C5 124.58(19) ?
N3 C4 C5 111.06(17) yes
C16 C5 C4 119.78(18) yes
C16 C5 S1 129.19(16) yes
C4 C5 S1 110.99(14) yes
N8 C7 C23 123.05(18) yes
N8 C7 S6 115.08(15) yes
C23 C7 S6 121.86(15) yes
C11 C10 C15 121.06(19) ?
C11 C10 N3 119.79(18) ?
C15 C10 N3 119.15(18) ?
C10 C11 C12 119.0(2) ?
C10 C11 H11 120.5 ?
C12 C11 H11 120.5 ?
C13 C12 C11 120.3(2) ?
C13 C12 H12 119.8 ?
C11 C12 H12 119.8 ?
C14 C13 C12 120.2(2) ?
C14 C13 H13 119.9 ?
C12 C13 H13 119.9 ?
C13 C14 C15 120.1(2) ?
C13 C14 H14 120.0 ?
C15 C14 H14 120.0 ?
C10 C15 C14 119.4(2) ?
C10 C15 H15 120.3 ?
C14 C15 H15 120.3 ?
C5 C16 C17 129.18(19) yes
C5 C16 H16 115.4 ?
C17 C16 H16 115.4 ?
C18 C17 C22 118.25(19) ?
C18 C17 C16 118.31(19) yes
C22 C17 C16 123.42(19) yes
C19 C18 C17 121.0(2) ?
C19 C18 H18 119.5 ?
C17 C18 H18 119.5 ?
C18 C19 C20 120.0(2) ?
C18 C19 H19 120.0 ?
C20 C19 H19 120.0 ?
C19 C20 C21 120.0(2) ?
C19 C20 H20 120.0 ?
C21 C20 H20 120.0 ?
C22 C21 C20 120.0(2) ?
C22 C21 H21 120.0 ?
C20 C21 H21 120.0 ?
C21 C22 C17 120.7(2) ?
C21 C22 H22 119.7 ?
C17 C22 H22 119.7 ?
C24 C23 C28 118.91(19) ?
C24 C23 C7 120.75(18) ?
C28 C23 C7 120.32(19) ?
C25 C24 C23 120.3(2) ?
C25 C24 H24 119.8 ?
C23 C24 H24 119.8 ?
C26 C25 C24 120.3(2) ?
C26 C25 H25 119.8 ?
C24 C25 H25 119.8 ?
C27 C26 C25 119.9(2) ?
C27 C26 H26 120.0 ?
C25 C26 H26 120.0 ?
C26 C27 C28 120.3(2) ?
C26 C27 H27 119.9 ?
C28 C27 H27 119.9 ?
C27 C28 C23 120.2(2) ?
C27 C28 H28 119.9 ?
C23 C28 H28 119.9 ?
C30 C29 C34 119.20(19) ?
C30 C29 N9 122.71(18) ?
C34 C29 N9 118.09(18) ?
C31 C30 C29 119.9(2) ?
C31 C30 H30 120.1 ?
C29 C30 H30 120.1 ?
C32 C31 C30 121.0(2) ?
C32 C31 H31 119.5 ?
C30 C31 H31 119.5 ?
C31 C32 C33 119.3(2) ?
C31 C32 H32 120.4 ?
C33 C32 H32 120.4 ?
C34 C33 C32 120.7(2) ?
C34 C33 H33 119.6 ?
C32 C33 H33 119.6 ?
C33 C34 C29 120.0(2) ?
C33 C34 H34 120.0 ?
C29 C34 H34 120.0 ?

loop_
_geom_bond_atom_site_label_1
_geom_bond_atom_site_label_2
_geom_bond_site_symmetry_2
_geom_bond_distance
_geom_bond_publ_flag
S1 C5 . 1.757(2) yes
S1 C2 . 1.834(2) yes
S6 C7 . 1.762(2) yes
S6 C2 . 1.835(2) yes
O4 C4 . 1.217(2) ?
N3 C4 . 1.370(3) yes
N3 C10 . 1.443(2) yes
N3 C2 . 1.468(2) yes
N8 C7 . 1.289(3) yes
N8 N9 . 1.391(2) yes
N9 C29 . 1.415(3) yes
N9 C2 . 1.457(3) yes
C4 C5 . 1.495(3) yes
C5 C16 . 1.341(3) yes
C7 C23 . 1.470(3) ?
C10 C11 . 1.378(3) ?
C10 C15 . 1.384(3) ?
C11 C12 . 1.387(3) ?
C11 H11 . .95 ?
C12 C13 . 1.386(3) ?
C12 H12 . .95 ?
C13 C14 . 1.372(3) ?
C13 H13 . .95 ?
C14 C15 . 1.389(3) ?
C14 H14 . .95 ?
C15 H15 . .95 ?
C16 C17 . 1.461(3) yes
C16 H16 . .95 ?
C17 C18 . 1.401(3) ?
C17 C22 . 1.404(3) ?
C18 C19 . 1.385(3) ?
C18 H18 . .95 ?
C19 C20 . 1.386(3) ?
C19 H19 . .95 ?
C20 C21 . 1.392(3) ?
C20 H20 . .95 ?
C21 C22 . 1.388(3) ?
C21 H21 . .95 ?
C22 H22 . .95 ?
C23 C24 . 1.396(3) ?
C23 C28 . 1.397(3) ?
C24 C25 . 1.385(3) ?
C24 H24 . .95 ?
C25 C26 . 1.385(3) ?
C25 H25 . .95 ?
C26 C27 . 1.379(3) ?
C26 H26 . .95 ?
C27 C28 . 1.392(3) ?
C27 H27 . .95 ?
C28 H28 . .95 ?
C29 C30 . 1.394(3) ?
C29 C34 . 1.402(3) ?
C30 C31 . 1.390(3) ?
C30 H30 . .95 ?
C31 C32 . 1.380(3) ?
C31 H31 . .95 ?
C32 C33 . 1.388(3) ?
C32 H32 . .95 ?
C33 C34 . 1.385(3) ?
C33 H33 . .95 ?
C34 H34 . .95 ?

loop_
_geom_hbond_atom_site_label_D
_geom_hbond_atom_site_label_H
_geom_hbond_atom_site_label_A
_geom_hbond_site_symmetry_A
_geom_hbond_distance_DH
_geom_hbond_distance_HA
_geom_hbond_distance_DA
_geom_hbond_angle_DHA
_geom_hbond_publ_flag
C14 H14 O4 3_565 0.95 2.48 3.343(3) 152 no
C16 H16 O4 . 0.95 2.50 2.857(3) 103 no
C22 H22 S1 . 0.95 2.62 3.241(2) 123 no
C25 H25 O4 2_546 0.95 2.51 3.354(3) 148 no
C28 H28 S6 . 0.95 2.70 3.124(3) 108 no

loop_
_geom_torsion_atom_site_label_1
_geom_torsion_atom_site_label_2
_geom_torsion_atom_site_label_3
_geom_torsion_atom_site_label_4
_geom_torsion
_geom_torsion_publ_flag
C7 N8 N9 C29 -179.05(16) ?
C7 N8 N9 C2 17.1(2) ?
N8 N9 C2 N3 95.96(19) ?
C29 N9 C2 N3 -66.2(2) ?
N8 N9 C2 S1 -142.14(14) ?
C29 N9 C2 S1 55.7(2) ?
N8 N9 C2 S6 -25.32(19) ?
C29 N9 C2 S6 172.52(15) ?
C4 N3 C2 N9 136.59(18) ?
C10 N3 C2 N9 -56.6(2) ?
C4 N3 C2 S1 9.9(2) ?
C10 N3 C2 S1 176.73(14) ?
C4 N3 C2 S6 -107.97(18) ?
C10 N3 C2 S6 58.8(2) ?
C5 S1 C2 N9 -132.52(15) ?
C5 S1 C2 N3 -6.37(15) ?
C5 S1 C2 S6 114.20(11) ?
C7 S6 C2 N9 20.45(13) ?
C7 S6 C2 N3 -101.82(15) ?
C7 S6 C2 S1 141.77(11) ?
C10 N3 C4 O4 7.2(3) ?
C2 N3 C4 O4 173.68(19) ?
C10 N3 C4 C5 -175.17(17) ?
C2 N3 C4 C5 -8.7(2) ?
O4 C4 C5 C16 2.5(3) ?
N3 C4 C5 C16 -175.12(19) ?
O4 C4 C5 S1 -179.41(17) ?
N3 C4 C5 S1 2.9(2) ?
C2 S1 C5 C16 -179.9(2) ?
C2 S1 C5 C4 2.26(16) ?
N9 N8 C7 C23 -177.14(17) ?
N9 N8 C7 S6 1.5(2) ?
C2 S6 C7 N8 -14.03(16) ?
C2 S6 C7 C23 164.58(17) ?
C4 N3 C10 C11 -110.8(2) ?
C2 N3 C10 C11 82.8(2) ?
C4 N3 C10 C15 70.2(3) ?
C2 N3 C10 C15 -96.2(2) ?
C15 C10 C11 C12 2.2(3) ?
N3 C10 C11 C12 -176.75(19) ?
C10 C11 C12 C13 -0.1(3) ?
C11 C12 C13 C14 -2.2(4) ?
C12 C13 C14 C15 2.3(4) ?
C11 C10 C15 C14 -2.1(3) ?
N3 C10 C15 C14 176.86(19) ?
C13 C14 C15 C10 -0.2(3) ?
C4 C5 C16 C17 177.90(19) yes
S1 C5 C16 C17 0.2(4) ?
C5 C16 C17 C18 -154.9(2) yes
C5 C16 C17 C22 23.4(3) ?
C22 C17 C18 C19 -2.0(3) ?
C16 C17 C18 C19 176.4(2) ?
C17 C18 C19 C20 0.9(3) ?
C18 C19 C20 C21 1.0(3) ?
C19 C20 C21 C22 -1.6(3) ?
C20 C21 C22 C17 0.4(3) ?
C18 C17 C22 C21 1.4(3) ?
C16 C17 C22 C21 -177.0(2) ?
N8 C7 C23 C24 7.9(3) ?
S6 C7 C23 C24 -170.63(15) ?
N8 C7 C23 C28 -173.49(19) ?
S6 C7 C23 C28 8.0(3) ?
C28 C23 C24 C25 0.7(3) ?
C7 C23 C24 C25 179.39(19) ?
C23 C24 C25 C26 -0.5(3) ?
C24 C25 C26 C27 -0.1(3) ?
C25 C26 C27 C28 0.5(3) ?
C26 C27 C28 C23 -0.2(3) ?
C24 C23 C28 C27 -0.4(3) ?
C7 C23 C28 C27 -179.0(2) ?
N8 N9 C29 C30 -151.67(19) ?
C2 N9 C29 C30 10.4(3) ?
N8 N9 C29 C34 28.9(3) ?
C2 N9 C29 C34 -169.04(18) ?
C34 C29 C30 C31 -1.0(3) ?
N9 C29 C30 C31 179.63(19) ?
C29 C30 C31 C32 0.3(3) ?
C30 C31 C32 C33 -0.1(4) ?
C31 C32 C33 C34 0.6(3) ?
C32 C33 C34 C29 -1.3(3) ?
C30 C29 C34 C33 1.5(3) ?
N9 C29 C34 C33 -179.08(19) ?

loop_
_cod_related_entry_id
_cod_related_entry_database
_cod_related_entry_code
1 ChemSpider 4652111
